data_7063603
loop_
_publ_author_name
'Wang, Kaimin'
'Dong, Jianning'
'Sun, Leilei'
'Tu, Yayi'
'Pu, Shouzhi'
'Fan, Congbin'

_publ_section_title
;
 A turn-on benzothiazole-based fluorescent probe for rapid cysteine
 detection in living cells
;
_journal_name_full 'New Journal of Chemistry'
_journal_paper_doi 10.1039/D4NJ04650A
_journal_year 2025
_chemical_formula_moiety 'C23 H20 N2 O2 S'
_chemical_formula_sum 'C23 H20 N2 O2 S'
_chemical_formula_weight 388.47
_space_group_crystal_system triclinic
_space_group_IT_number 2
_space_group_name_Hall '-P 1'
_space_group_name_H-M_alt 'P -1'
_atom_sites_solution_hydrogens geom
_atom_sites_solution_primary dual
_audit_creation_date 2024-07-16
_audit_creation_method
;
Olex2 1.5
(compiled 2024.02.16 svn.r378c4104 for OlexSys, GUI svn.r6928)
;
_audit_update_record
;
2024-10-24 deposited with the CCDC.	2024-12-30 downloaded from the CCDC.
;
_cell_angle_alpha 68.9470(10)
_cell_angle_beta 87.8480(10)
_cell_angle_gamma 78.7610(10)
_cell_formula_units_Z 2
_cell_length_a 6.18620(10)
_cell_length_b 10.9811(2)
_cell_length_c 14.9277(2)
_cell_measurement_reflns_used 8187
_cell_measurement_temperature 293.00
_cell_measurement_theta_max 68.555
_cell_measurement_theta_min 3.174
_cell_volume 927.64(3)
_computing_cell_refinement 'SAINT V8.40B (?, 2016)'
_computing_data_reduction 'SAINT V8.40B (?, 2016)'
_computing_molecular_graphics 'Olex2 1.5 (Dolomanov et al., 2009)'
_computing_publication_material 'Olex2 1.5 (Dolomanov et al., 2009)'
_computing_structure_refinement 'SHELXL 2018/3 (Sheldrick, 2015)'
_computing_structure_solution 'SHELXT 2018/2 (Sheldrick, 2018)'
_diffrn_ambient_temperature 293.00
_diffrn_measured_fraction_theta_full 0.982
_diffrn_measured_fraction_theta_max 0.982
_diffrn_measurement_device_type 'CCD area detector'
_diffrn_measurement_method 'phi and omega scans'
_diffrn_radiation_monochromator graphite
_diffrn_radiation_type CuK\a
_diffrn_radiation_wavelength 1.54178
_diffrn_reflns_av_R_equivalents 0.0400
_diffrn_reflns_av_unetI/netI 0.0414
_diffrn_reflns_Laue_measured_fraction_full 0.982
_diffrn_reflns_Laue_measured_fraction_max 0.982
_diffrn_reflns_limit_h_max 7
_diffrn_reflns_limit_h_min -5
_diffrn_reflns_limit_k_max 13
_diffrn_reflns_limit_k_min -13
_diffrn_reflns_limit_l_max 17
_diffrn_reflns_limit_l_min -17
_diffrn_reflns_number 11980
_diffrn_reflns_point_group_measured_fraction_full 0.982
_diffrn_reflns_point_group_measured_fraction_max 0.982
_diffrn_reflns_theta_full 66.585
_diffrn_reflns_theta_max 66.585
_diffrn_reflns_theta_min 3.174
_diffrn_source_current 1.1
_diffrn_source_power 0.05500000000000001
_diffrn_source_voltage 50.0
_exptl_absorpt_coefficient_mu 1.726
_exptl_absorpt_correction_T_max 0.7531
_exptl_absorpt_correction_T_min 0.5169
_exptl_absorpt_correction_type none
_exptl_absorpt_process_details
;
SADABS-2016/2 (Bruker,2016/2) was used for absorption correction.
wR2(int) was 0.1199 before and 0.0615 after correction.
The Ratio of minimum to maximum transmission is 0.6864.
The \l/2 correction factor is Not present.
;
_exptl_crystal_colour 'clear light yellow'
_exptl_crystal_colour_lustre clear
_exptl_crystal_colour_modifier light
_exptl_crystal_colour_primary yellow
_exptl_crystal_density_diffrn 1.391
_exptl_crystal_description block
_exptl_crystal_F_000 408
_exptl_crystal_size_max 0.2
_exptl_crystal_size_mid 0.2
_exptl_crystal_size_min 0.2
_refine_diff_density_max 0.221
_refine_diff_density_min -0.228
_refine_diff_density_rms 0.043
_refine_ls_extinction_method none
_refine_ls_goodness_of_fit_ref 1.046
_refine_ls_hydrogen_treatment constr
_refine_ls_matrix_type full
_refine_ls_number_parameters 254
_refine_ls_number_reflns 3224
_refine_ls_number_restraints 0
_refine_ls_restrained_S_all 1.046
_refine_ls_R_factor_all 0.0401
_refine_ls_R_factor_gt 0.0385
_refine_ls_shift/su_max 0.001
_refine_ls_shift/su_mean 0.000
_refine_ls_structure_factor_coef Fsqd
_refine_ls_weighting_details 'w=1/[\s^2^(Fo^2^)+(0.0714P)^2^+0.1493P] where P=(Fo^2^+2Fc^2^)/3'
_refine_ls_weighting_scheme calc
_refine_ls_wR_factor_gt 0.1104
_refine_ls_wR_factor_ref 0.1124
_reflns_Friedel_coverage 0.000
_reflns_number_gt 3029
_reflns_number_total 3224
_reflns_threshold_expression 'I > 2\s(I)'
_cod_data_source_file d4nj04650a2.cif
_cod_data_source_block 1_CCDC1
_cod_database_code 7063603
_shelx_shelxl_version_number 2018/3
_shelx_space_group_comment
;
The symmetry employed for this shelxl refinement is uniquely defined
by the following loop, which should always be used as a source of
symmetry information in preference to the above space-group names.
They are only intended as comments.
;
_shelx_estimated_absorpt_t_max 0.724
_shelx_estimated_absorpt_t_min 0.724
_olex2_refinement_description
;
1. Fixed Uiso
 At 1.2 times of:
  All C(H) groups, All C(H,H) groups
 At 1.5 times of:
  All O(H) groups
2.a Secondary CH2 refined with riding coordinates:
 C00O(H00a,H00b), C00P(H00c,H00f), C00Q(H00j,H00o), C00S(H00p,H00q)
2.b Aromatic/amide H refined with riding coordinates:
 C008(H008), C00D(H00D), C00E(H00E), C00G(H00G), C00H(H00H), C00I(H00I),
 C00K(H00K), C00L(H00L), C00M(H00M), C00N(H00N), C00R(H00R)
2.c Idealised tetrahedral OH refined as rotating group:
 O002(H002)
;
_olex2_submission_special_instructions 'No special instructions were received'

loop_
_space_group_symop_operation_xyz
'x, y, z'
'-x, -y, -z'

loop_
_atom_site_label
_atom_site_type_symbol
_atom_site_fract_x
_atom_site_fract_y
_atom_site_fract_z
_atom_site_U_iso_or_equiv
_atom_site_adp_type
_atom_site_occupancy
_atom_site_site_symmetry_order
_atom_site_calc_flag
_atom_site_refinement_flags_posn
_atom_site_refinement_flags_adp
_atom_site_refinement_flags_occupancy
_atom_site_disorder_assembly
_atom_site_disorder_group
S001 S 0.83011(6) 0.48691(3) 0.82514(3) 0.04330(16) Uani 1 1 d . . . . .
O002 O 0.5755(2) 0.12221(10) 0.81856(8) 0.0486(3) Uani 1 1 d . . . . .
H002 H 0.686716 0.125358 0.845192 0.073 Uiso 1 1 calc R U . . .
N003 N -0.11527(19) 0.99397(11) 0.34550(8) 0.0364(3) Uani 1 1 d . . . . .
O004 O -0.2917(2) 1.25333(12) 0.21275(10) 0.0654(4) Uani 1 1 d . . . . .
N005 N 0.8658(2) 0.23327(12) 0.87044(9) 0.0398(3) Uani 1 1 d . . . . .
C006 C -0.0180(2) 0.87782(13) 0.42076(9) 0.0332(3) Uani 1 1 d . . . . .
C007 C 0.2695(2) 0.49869(14) 0.63652(10) 0.0359(3) Uani 1 1 d . . . . .
C008 C 0.2957(2) 0.70029(15) 0.49212(11) 0.0418(3) Uani 1 1 d . . . . .
H008 H 0.444911 0.665502 0.490934 0.050 Uiso 1 1 calc R U . . .
C009 C 0.7474(2) 0.34751(13) 0.81751(10) 0.0358(3) Uani 1 1 d . . . . .
C00A C 0.4757(2) 0.24704(14) 0.76332(10) 0.0375(3) Uani 1 1 d . . . . .
C00B C 1.0357(2) 0.25037(15) 0.91969(10) 0.0388(3) Uani 1 1 d . . . . .
C00C C 0.1704(2) 0.63013(14) 0.56397(10) 0.0359(3) Uani 1 1 d . . . . .
C00D C 0.4533(2) 0.48391(14) 0.69260(10) 0.0370(3) Uani 1 1 d . . . . .
H00D H 0.508948 0.558962 0.687155 0.044 Uiso 1 1 calc R U . . .
C00E C 0.1838(2) 0.38517(15) 0.64899(10) 0.0404(3) Uani 1 1 d . . . . .
H00E H 0.055686 0.393228 0.614920 0.049 Uiso 1 1 calc R U . . .
C00F C 0.5581(2) 0.36008(14) 0.75713(9) 0.0348(3) Uani 1 1 d . . . . .
C00G C -0.1431(2) 0.80773(15) 0.49401(10) 0.0432(4) Uani 1 1 d . . . . .
H00G H -0.291640 0.843021 0.496566 0.052 Uiso 1 1 calc R U . . .
C00H C 0.2050(2) 0.82071(15) 0.42203(11) 0.0411(3) Uani 1 1 d . . . . .
H00H H 0.294468 0.864474 0.374811 0.049 Uiso 1 1 calc R U . . .
C00I C 1.2114(3) 0.41643(17) 0.94504(12) 0.0482(4) Uani 1 1 d . . . . .
H00I H 1.217111 0.504842 0.933257 0.058 Uiso 1 1 calc R U . . .
C00J C 1.0454(2) 0.38286(15) 0.90299(10) 0.0396(3) Uani 1 1 d . . . . .
C00K C -0.0506(2) 0.68701(16) 0.56271(11) 0.0440(4) Uani 1 1 d . . . . .
H00K H -0.139596 0.642414 0.609724 0.053 Uiso 1 1 calc R U . . .
C00L C 0.2853(3) 0.26143(15) 0.71082(11) 0.0422(3) Uani 1 1 d . . . . .
H00L H 0.226085 0.187163 0.717445 0.051 Uiso 1 1 calc R U . . .
C00M C 1.3586(3) 0.18193(18) 1.02179(12) 0.0512(4) Uani 1 1 d . . . . .
H00M H 1.465200 0.114802 1.062377 0.061 Uiso 1 1 calc R U . . .
C00N C 1.1962(3) 0.14859(16) 0.97992(11) 0.0473(4) Uani 1 1 d . . . . .
H00N H 1.193131 0.059915 0.991447 0.057 Uiso 1 1 calc R U . . .
C00O C -0.4298(3) 1.16908(18) 0.26857(14) 0.0589(5) Uani 1 1 d . . . . .
H00A H -0.474976 1.120771 0.231742 0.071 Uiso 1 1 calc R U . . .
H00B H -0.561409 1.222994 0.282169 0.071 Uiso 1 1 calc R U . . .
C00P C 0.0263(3) 1.07849(17) 0.28418(13) 0.0525(4) Uani 1 1 d . . . . .
H00C H 0.151557 1.023696 0.267134 0.063 Uiso 1 1 calc R U . . .
H00F H 0.081705 1.126193 0.318990 0.063 Uiso 1 1 calc R U . . .
C00Q C -0.3220(3) 1.07159(16) 0.36125(12) 0.0498(4) Uani 1 1 d . . . . .
H00J H -0.294112 1.118940 0.402030 0.060 Uiso 1 1 calc R U . . .
H00O H -0.420625 1.012231 0.394135 0.060 Uiso 1 1 calc R U . . .
C00R C 1.3668(3) 0.31419(18) 1.00464(12) 0.0520(4) Uani 1 1 d . . . . .
H00R H 1.478672 0.333895 1.033835 0.062 Uiso 1 1 calc R U . . .
C00S C -0.0968(3) 1.1764(2) 0.19439(14) 0.0673(5) Uani 1 1 d . . . . .
H00P H -0.001143 1.235332 0.157525 0.081 Uiso 1 1 calc R U . . .
H00Q H -0.133934 1.128412 0.155631 0.081 Uiso 1 1 calc R U . . .

loop_
_atom_site_aniso_label
_atom_site_aniso_U_11
_atom_site_aniso_U_22
_atom_site_aniso_U_33
_atom_site_aniso_U_23
_atom_site_aniso_U_13
_atom_site_aniso_U_12
S001 0.0464(3) 0.0351(2) 0.0431(2) -0.00965(16) -0.01463(16) -0.00109(16)
O002 0.0604(7) 0.0322(5) 0.0463(6) -0.0080(4) -0.0116(5) -0.0021(5)
N003 0.0342(6) 0.0356(6) 0.0354(6) -0.0099(5) -0.0018(5) -0.0024(5)
O004 0.0558(7) 0.0434(6) 0.0727(8) 0.0033(6) -0.0033(6) 0.0004(5)
N005 0.0393(6) 0.0375(6) 0.0369(6) -0.0092(5) -0.0040(5) -0.0015(5)
C006 0.0337(7) 0.0364(7) 0.0307(7) -0.0143(5) -0.0051(5) -0.0040(5)
C007 0.0358(7) 0.0391(7) 0.0310(6) -0.0124(6) -0.0020(5) -0.0030(6)
C008 0.0296(7) 0.0446(8) 0.0451(8) -0.0123(6) -0.0022(6) 0.0004(6)
C009 0.0358(7) 0.0362(7) 0.0312(7) -0.0097(5) -0.0011(5) -0.0021(5)
C00A 0.0447(8) 0.0343(7) 0.0312(7) -0.0112(5) 0.0008(6) -0.0033(6)
C00B 0.0372(7) 0.0437(8) 0.0298(7) -0.0099(6) -0.0011(6) -0.0012(6)
C00C 0.0367(7) 0.0389(7) 0.0315(7) -0.0133(6) -0.0057(5) -0.0037(6)
C00D 0.0375(7) 0.0349(7) 0.0363(7) -0.0103(6) -0.0037(6) -0.0052(5)
C00E 0.0399(8) 0.0451(8) 0.0373(7) -0.0159(6) -0.0049(6) -0.0072(6)
C00F 0.0348(7) 0.0369(7) 0.0311(6) -0.0122(5) -0.0008(5) -0.0029(5)
C00G 0.0315(7) 0.0496(8) 0.0386(8) -0.0090(6) 0.0010(6) 0.0017(6)
C00H 0.0352(7) 0.0425(7) 0.0402(8) -0.0092(6) 0.0032(6) -0.0061(6)
C00I 0.0473(9) 0.0502(9) 0.0457(8) -0.0160(7) -0.0088(7) -0.0069(7)
C00J 0.0388(7) 0.0427(8) 0.0321(7) -0.0104(6) -0.0032(6) -0.0008(6)
C00K 0.0382(8) 0.0495(8) 0.0348(7) -0.0057(6) 0.0032(6) -0.0054(6)
C00L 0.0490(8) 0.0392(7) 0.0405(8) -0.0153(6) -0.0021(6) -0.0110(6)
C00M 0.0439(9) 0.0562(9) 0.0406(8) -0.0083(7) -0.0105(7) 0.0048(7)
C00N 0.0457(9) 0.0433(8) 0.0429(8) -0.0084(7) -0.0074(7) 0.0024(7)
C00O 0.0434(9) 0.0494(9) 0.0656(11) -0.0038(8) -0.0077(8) 0.0025(7)
C00P 0.0428(9) 0.0476(9) 0.0546(9) -0.0051(7) 0.0032(7) -0.0057(7)
C00Q 0.0419(9) 0.0486(9) 0.0486(9) -0.0111(7) 0.0009(7) 0.0029(7)
C00R 0.0420(9) 0.0667(11) 0.0433(9) -0.0167(8) -0.0102(7) -0.0054(7)
C00S 0.0635(12) 0.0568(11) 0.0564(11) 0.0049(9) 0.0067(9) -0.0036(9)

loop_
_atom_type_symbol
_atom_type_description
_atom_type_scat_dispersion_real
_atom_type_scat_dispersion_imag
_atom_type_scat_source
C C 0.0181 0.0091 'International Tables Vol C Tables 4.2.6.8 and 6.1.1.4'
H H 0.0000 0.0000 'International Tables Vol C Tables 4.2.6.8 and 6.1.1.4'
N N 0.0311 0.0180 'International Tables Vol C Tables 4.2.6.8 and 6.1.1.4'
O O 0.0492 0.0322 'International Tables Vol C Tables 4.2.6.8 and 6.1.1.4'
S S 0.3331 0.5567 'International Tables Vol C Tables 4.2.6.8 and 6.1.1.4'

loop_
_geom_angle_atom_site_label_1
_geom_angle_atom_site_label_2
_geom_angle_atom_site_label_3
_geom_angle
_geom_angle_site_symmetry_1
_geom_angle_site_symmetry_3
_geom_angle_publ_flag
C00J S001 C009 89.41(7) . . ?
C00A O002 H002 109.5 . . ?
C006 N003 C00P 118.80(12) . . ?
C006 N003 C00Q 118.91(12) . . ?
C00P N003 C00Q 111.66(12) . . ?
C00O O004 C00S 109.69(14) . . ?
C009 N005 C00B 111.37(12) . . ?
C00G C006 N003 121.54(12) . . ?
C00G C006 C00H 116.55(13) . . ?
C00H C006 N003 121.72(13) . . ?
C00D C007 C00C 121.15(13) . . ?
C00D C007 C00E 117.63(13) . . ?
C00E C007 C00C 121.20(13) . . ?
C00C C008 H008 119.0 . . ?
C00H C008 H008 119.0 . . ?
C00H C008 C00C 121.92(13) . . ?
N005 C009 S001 114.87(11) . . ?
N005 C009 C00F 123.46(13) . . ?
C00F C009 S001 121.67(10) . . ?
O002 C00A C00F 122.56(13) . . ?
O002 C00A C00L 117.76(13) . . ?
C00L C00A C00F 119.67(13) . . ?
N005 C00B C00J 114.83(12) . . ?
N005 C00B C00N 125.75(14) . . ?
C00N C00B C00J 119.38(14) . . ?
C008 C00C C007 120.99(13) . . ?
C00K C00C C007 122.38(13) . . ?
C00K C00C C008 116.61(13) . . ?
C007 C00D H00D 118.8 . . ?
C007 C00D C00F 122.37(13) . . ?
C00F C00D H00D 118.8 . . ?
C007 C00E H00E 119.3 . . ?
C00L C00E C007 121.32(14) . . ?
C00L C00E H00E 119.3 . . ?
C00A C00F C009 120.23(13) . . ?
C00D C00F C009 121.38(13) . . ?
C00D C00F C00A 118.39(13) . . ?
C006 C00G H00G 119.4 . . ?
C00K C00G C006 121.27(13) . . ?
C00K C00G H00G 119.4 . . ?
C006 C00H H00H 119.3 . . ?
C008 C00H C006 121.40(14) . . ?
C008 C00H H00H 119.3 . . ?
C00J C00I H00I 121.1 . . ?
C00R C00I H00I 121.1 . . ?
C00R C00I C00J 117.80(15) . . ?
C00B C00J S001 109.49(11) . . ?
C00I C00J S001 128.85(12) . . ?
C00I C00J C00B 121.66(14) . . ?
C00C C00K H00K 118.9 . . ?
C00G C00K C00C 122.24(14) . . ?
C00G C00K H00K 118.9 . . ?
C00A C00L H00L 119.8 . . ?
C00E C00L C00A 120.41(14) . . ?
C00E C00L H00L 119.8 . . ?
C00N C00M H00M 119.3 . . ?
C00N C00M C00R 121.31(14) . . ?
C00R C00M H00M 119.3 . . ?
C00B C00N H00N 120.6 . . ?
C00M C00N C00B 118.83(15) . . ?
C00M C00N H00N 120.6 . . ?
O004 C00O H00A 108.9 . . ?
O004 C00O H00B 108.9 . . ?
O004 C00O C00Q 113.20(15) . . ?
H00A C00O H00B 107.8 . . ?
C00Q C00O H00A 108.9 . . ?
C00Q C00O H00B 108.9 . . ?
N003 C00P H00C 109.4 . . ?
N003 C00P H00F 109.4 . . ?
N003 C00P C00S 111.10(15) . . ?
H00C C00P H00F 108.0 . . ?
C00S C00P H00C 109.4 . . ?
C00S C00P H00F 109.4 . . ?
N003 C00Q C00O 111.32(14) . . ?
N003 C00Q H00J 109.4 . . ?
N003 C00Q H00O 109.4 . . ?
C00O C00Q H00J 109.4 . . ?
C00O C00Q H00O 109.4 . . ?
H00J C00Q H00O 108.0 . . ?
C00I C00R C00M 121.01(15) . . ?
C00I C00R H00R 119.5 . . ?
C00M C00R H00R 119.5 . . ?
O004 C00S C00P 113.16(16) . . ?
O004 C00S H00P 108.9 . . ?
O004 C00S H00Q 108.9 . . ?
C00P C00S H00P 108.9 . . ?
C00P C00S H00Q 108.9 . . ?
H00P C00S H00Q 107.8 . . ?

loop_
_geom_bond_atom_site_label_1
_geom_bond_atom_site_label_2
_geom_bond_distance
_geom_bond_site_symmetry_2
_geom_bond_publ_flag
S001 C009 1.7474(14) . ?
S001 C00J 1.7318(15) . ?
O002 H002 0.8200 . ?
O002 C00A 1.3550(17) . ?
N003 C006 1.4047(17) . ?
N003 C00P 1.453(2) . ?
N003 C00Q 1.4538(19) . ?
O004 C00O 1.407(2) . ?
O004 C00S 1.410(2) . ?
N005 C009 1.3069(18) . ?
N005 C00B 1.3838(19) . ?
C006 C00G 1.397(2) . ?
C006 C00H 1.397(2) . ?
C007 C00C 1.4879(19) . ?
C007 C00D 1.386(2) . ?
C007 C00E 1.398(2) . ?
C008 H008 0.9300 . ?
C008 C00C 1.386(2) . ?
C008 C00H 1.385(2) . ?
C009 C00F 1.459(2) . ?
C00A C00F 1.403(2) . ?
C00A C00L 1.391(2) . ?
C00B C00J 1.398(2) . ?
C00B C00N 1.398(2) . ?
C00C C00K 1.385(2) . ?
C00D H00D 0.9300 . ?
C00D C00F 1.3998(19) . ?
C00E H00E 0.9300 . ?
C00E C00L 1.379(2) . ?
C00G H00G 0.9300 . ?
C00G C00K 1.381(2) . ?
C00H H00H 0.9300 . ?
C00I H00I 0.9300 . ?
C00I C00J 1.395(2) . ?
C00I C00R 1.379(2) . ?
C00K H00K 0.9300 . ?
C00L H00L 0.9300 . ?
C00M H00M 0.9300 . ?
C00M C00N 1.374(2) . ?
C00M C00R 1.392(3) . ?
C00N H00N 0.9300 . ?
C00O H00A 0.9700 . ?
C00O H00B 0.9700 . ?
C00O C00Q 1.494(2) . ?
C00P H00C 0.9700 . ?
C00P H00F 0.9700 . ?
C00P C00S 1.501(2) . ?
C00Q H00J 0.9700 . ?
C00Q H00O 0.9700 . ?
C00R H00R 0.9300 . ?
C00S H00P 0.9700 . ?
C00S H00Q 0.9700 . ?

loop_
_geom_torsion_atom_site_label_1
_geom_torsion_atom_site_label_2
_geom_torsion_atom_site_label_3
_geom_torsion_atom_site_label_4
_geom_torsion
_geom_torsion_site_symmetry_1
_geom_torsion_site_symmetry_2
_geom_torsion_site_symmetry_3
_geom_torsion_site_symmetry_4
_geom_torsion_publ_flag
S001 C009 C00F C00A -170.47(10) . . . . ?
S001 C009 C00F C00D 9.01(19) . . . . ?
O002 C00A C00F C009 -5.3(2) . . . . ?
O002 C00A C00F C00D 175.22(12) . . . . ?
O002 C00A C00L C00E -176.18(13) . . . . ?
N003 C006 C00G C00K 173.77(14) . . . . ?
N003 C006 C00H C008 -174.50(13) . . . . ?
N003 C00P C00S O004 54.4(2) . . . . ?
O004 C00O C00Q N003 -54.8(2) . . . . ?
N005 C009 C00F C00A 8.7(2) . . . . ?
N005 C009 C00F C00D -171.84(13) . . . . ?
N005 C00B C00J S001 1.32(16) . . . . ?
N005 C00B C00J C00I -177.98(14) . . . . ?
N005 C00B C00N C00M 178.19(14) . . . . ?
C006 N003 C00P C00S 165.38(14) . . . . ?
C006 N003 C00Q C00O -165.18(14) . . . . ?
C006 C00G C00K C00C 1.2(2) . . . . ?
C007 C00C C00K C00G -178.57(14) . . . . ?
C007 C00D C00F C009 -178.13(13) . . . . ?
C007 C00D C00F C00A 1.4(2) . . . . ?
C007 C00E C00L C00A 0.7(2) . . . . ?
C008 C00C C00K C00G -0.3(2) . . . . ?
C009 S001 C00J C00B -1.63(11) . . . . ?
C009 S001 C00J C00I 177.61(15) . . . . ?
C009 N005 C00B C00J -0.05(18) . . . . ?
C009 N005 C00B C00N -177.81(14) . . . . ?
C00B N005 C009 S001 -1.28(15) . . . . ?
C00B N005 C009 C00F 179.52(12) . . . . ?
C00C C007 C00D C00F -175.95(12) . . . . ?
C00C C007 C00E C00L 174.92(13) . . . . ?
C00C C008 C00H C006 0.4(2) . . . . ?
C00D C007 C00C C008 55.97(19) . . . . ?
C00D C007 C00C C00K -125.82(16) . . . . ?
C00D C007 C00E C00L -3.6(2) . . . . ?
C00E C007 C00C C008 -122.52(16) . . . . ?
C00E C007 C00C C00K 55.69(19) . . . . ?
C00E C007 C00D C00F 2.6(2) . . . . ?
C00F C00A C00L C00E 3.4(2) . . . . ?
C00G C006 C00H C008 0.5(2) . . . . ?
C00H C006 C00G C00K -1.2(2) . . . . ?
C00H C008 C00C C007 177.84(14) . . . . ?
C00H C008 C00C C00K -0.5(2) . . . . ?
C00J S001 C009 N005 1.74(11) . . . . ?
C00J S001 C009 C00F -179.04(12) . . . . ?
C00J C00B C00N C00M 0.5(2) . . . . ?
C00J C00I C00R C00M 0.3(2) . . . . ?
C00L C00A C00F C009 175.13(12) . . . . ?
C00L C00A C00F C00D -4.4(2) . . . . ?
C00N C00B C00J S001 179.24(11) . . . . ?
C00N C00B C00J C00I -0.1(2) . . . . ?
C00N C00M C00R C00I 0.1(3) . . . . ?
C00O O004 C00S C00P -57.0(2) . . . . ?
C00P N003 C006 C00G 166.23(15) . . . . ?
C00P N003 C006 C00H -19.0(2) . . . . ?
C00P N003 C00Q C00O 50.6(2) . . . . ?
C00Q N003 C006 C00G 24.5(2) . . . . ?
C00Q N003 C006 C00H -160.75(14) . . . . ?
C00Q N003 C00P C00S -50.3(2) . . . . ?
C00R C00I C00J S001 -179.52(12) . . . . ?
C00R C00I C00J C00B -0.4(2) . . . . ?
C00R C00M C00N C00B -0.6(2) . . . . ?
C00S O004 C00O C00Q 57.1(2) . . . . ?
